data_4104747
loop_
_publ_author_name
'Guozan Yuan'
'Chengfeng Zhu'
'Yan Liu'
'Weimin Xuan'
'Yong Cui'

_publ_section_title
;
 Anion-Driven Conformational Polymorphism in Homochiral Helical
 Coordination Polymers
;
_journal_name_full 'Journal of the American Chemical Society'
_journal_page_first 10452
_journal_page_last 10460
_journal_paper_doi 10.1021/ja901154p
_journal_volume 131
_journal_year 2009
_chemical_formula_moiety 'C28 H34 Ag Cl N2 O9'
_chemical_formula_sum 'C28 H34 Ag Cl N2 O9'
_chemical_formula_weight 685.89
_chemical_name_systematic
; 
 ? 
;
_space_group_IT_number 95
_symmetry_cell_setting tetragonal
_symmetry_space_group_name_Hall 'P 4cw 2c'
_symmetry_space_group_name_H-M 'P 43 2 2'
_atom_sites_solution_hydrogens geom
_atom_sites_solution_primary direct
_atom_sites_solution_secondary difmap
_audit_creation_method SHELXL-97
_cell_angle_alpha 90.00
_cell_angle_beta 90.00
_cell_angle_gamma 90.00
_cell_formula_units_Z 8
_cell_length_a 17.4625(2)
_cell_length_b 17.4625(2)
_cell_length_c 24.1023(7)
_cell_measurement_temperature 123(2)
_cell_volume 7349.7(2)
_computing_cell_refinement 'SAINT (Bruker, 1999)'
_computing_data_collection 'SMART (Bruker, 1997)'
_computing_data_reduction SAINT
_computing_molecular_graphics 'SHELXTL-PLUS (Sheldrick, 1990)'
_computing_publication_material SHELXL-97
_computing_structure_refinement 'SHELXL-97 (Sheldrick, 1997)'
_computing_structure_solution 'SHELXS-97 (Sheldrick, 1990)'
_diffrn_ambient_temperature 123(2)
_diffrn_measured_fraction_theta_full 0.973
_diffrn_measured_fraction_theta_max 0.973
_diffrn_measurement_device_type '\w scans'
_diffrn_radiation_monochromator graphite
_diffrn_radiation_source 'fine-focus sealed tube'
_diffrn_radiation_type CuK\a
_diffrn_radiation_wavelength 1.54178
_diffrn_reflns_av_R_equivalents 0.0390
_diffrn_reflns_av_sigmaI/netI 0.0411
_diffrn_reflns_limit_h_max 16
_diffrn_reflns_limit_h_min -17
_diffrn_reflns_limit_k_max 15
_diffrn_reflns_limit_k_min -17
_diffrn_reflns_limit_l_max 21
_diffrn_reflns_limit_l_min -23
_diffrn_reflns_number 15598
_diffrn_reflns_theta_full 50.43
_diffrn_reflns_theta_max 50.43
_diffrn_reflns_theta_min 4.46
_exptl_absorpt_coefficient_mu 5.449
_exptl_absorpt_correction_T_max 0.5609
_exptl_absorpt_correction_T_min 0.3802
_exptl_absorpt_correction_type multi-scan
_exptl_absorpt_process_details 'SADABS (Sheldrick, 1996)'
_exptl_crystal_colour colourless
_exptl_crystal_density_diffrn 1.240
_exptl_crystal_description block
_exptl_crystal_F_000 2816
_exptl_crystal_size_max 0.22
_exptl_crystal_size_mid 0.16
_exptl_crystal_size_min 0.12
_refine_diff_density_max 0.877
_refine_diff_density_min -0.648
_refine_diff_density_rms 0.117
_refine_ls_abs_structure_details 'Flack H D (1983), Acta Cryst. A39, 876-881'
_refine_ls_abs_structure_Flack 0.042(17)
_refine_ls_extinction_method none
_refine_ls_goodness_of_fit_ref 1.064
_refine_ls_hydrogen_treatment constr
_refine_ls_matrix_type full
_refine_ls_number_parameters 324
_refine_ls_number_reflns 3734
_refine_ls_number_restraints 26
_refine_ls_restrained_S_all 1.179
_refine_ls_R_factor_all 0.0602
_refine_ls_R_factor_gt 0.0598
_refine_ls_shift/su_max 0.000
_refine_ls_shift/su_mean 0.000
_refine_ls_structure_factor_coef Fsqd
_refine_ls_weighting_details 'calc w=1/[\s^2^(Fo^2^)+(0.1064P)^2^+24.6790P] where P=(Fo^2^+2Fc^2^)/3'
_refine_ls_weighting_scheme calc
_refine_ls_wR_factor_gt 0.1588
_refine_ls_wR_factor_ref 0.1592
_reflns_number_gt 3688
_reflns_number_total 3734
_reflns_threshold_expression >2sigma(I)
_cod_data_source_file ja901154p_si_002_3.cif
_cod_data_source_block 3_[AgL(ClO4)]
_cod_original_sg_symbol_Hall ' P 4cw 2c '
_cod_database_code 4104747

loop_
_symmetry_equiv_pos_as_xyz
'x, y, z'
'-y, x, z+3/4'
'-x, -y, z+1/2'
'y, -x, z+1/4'
'x, -y, -z+1/2'
'-x, y, -z'
'y, x, -z+1/4'
'-y, -x, -z+3/4'

loop_
_atom_site_label
_atom_site_type_symbol
_atom_site_fract_x
_atom_site_fract_y
_atom_site_fract_z
_atom_site_U_iso_or_equiv
_atom_site_adp_type
_atom_site_occupancy
_atom_site_symmetry_multiplicity
_atom_site_calc_flag
_atom_site_refinement_flags
Ag1 Ag -0.04255(5) 0.15446(4) 0.26540(3) 0.0439(3) Uani 1 1 d .
N1 N 0.0155(4) 0.2409(4) 0.2200(3) 0.031(2) Uani 1 1 d .
O1 O 0.0643(3) 0.5228(3) 0.1743(2) 0.0246(14) Uani 1 1 d D
O2 O 0.0726(3) 0.6448(3) 0.0730(2) 0.0308(15) Uani 1 1 d D
O3 O 0.0833(7) 0.9364(7) 0.2511(6) 0.036(3) Uiso 0.50 1 d PD
O3A O 0.1001(10) 0.9359(9) 0.2796(8) 0.062(5) Uiso 0.50 1 d PD
O4 O 0.1878(7) 1.0217(7) 0.2936(5) 0.111(4) Uiso 1 1 d D
O5 O 0.833(2) 0.3796(17) 0.2647(16) 0.247(11) Uiso 0.50 1 d PD
O6 O 0.7326(16) 0.312(2) 0.3071(16) 0.247(11) Uiso 0.50 1 d PD
O7 O 0.812(2) 0.251(2) 0.2401(14) 0.247(11) Uiso 0.50 1 d PD
O8 O 0.861(2) 0.281(2) 0.3285(14) 0.247(11) Uiso 0.50 1 d PD
O9 O 0.4042(15) 0.0423(14) 0.2580(13) 0.254(12) Uiso 1 1 d .
O10 O 0.7631(13) 0.4945(13) 0.0804(10) 0.100(7) Uiso 0.50 1 d P
O11 O 0.5000 0.560(5) 0.0000 0.47(4) Uiso 1 2 d S
O12 O 0.847(2) 0.320(2) 0.1367(14) 0.325(16) Uiso 1 1 d .
C1 C 0.0456(6) 0.2304(5) 0.1693(4) 0.037(2) Uani 1 1 d .
H1A H 0.0386 0.1832 0.1522 0.044 Uiso 1 1 calc R
C2 C 0.0870(3) 0.2866(3) 0.14090(19) 0.029(2) Uani 1 1 d .
H2A H 0.1084 0.2769 0.1063 0.035 Uiso 1 1 calc R
C3 C 0.0950(3) 0.3575(3) 0.16642(19) 0.018(2) Uani 1 1 d R
C4 C 0.0632(3) 0.3700(3) 0.21851(19) 0.024(2) Uani 1 1 d R
H4A H 0.0686 0.4185 0.2360 0.028 Uiso 1 1 d R
C5 C 0.0229(5) 0.3091(5) 0.2421(4) 0.032(2) Uani 1 1 d .
H5A H -0.0006 0.3176 0.2762 0.039 Uiso 1 1 calc R
C6 C 0.1431(5) 0.4182(5) 0.1396(3) 0.022(2) Uani 1 1 d .
C7 C 0.1327(5) 0.4964(5) 0.1446(3) 0.021(2) Uani 1 1 d D
C8 C 0.1830(5) 0.5503(4) 0.1280(3) 0.0154(19) Uani 1 1 d .
C9 C 0.2488(5) 0.5289(5) 0.1009(3) 0.024(2) Uani 1 1 d .
C10 C 0.2633(5) 0.4492(5) 0.0922(4) 0.028(2) Uani 1 1 d .
C11 C 0.2118(5) 0.3964(5) 0.1119(3) 0.022(2) Uiso 1 1 d .
H11A H 0.2221 0.3446 0.1070 0.027 Uiso 1 1 calc R
C12 C 0.3347(6) 0.4245(6) 0.0632(5) 0.045(3) Uani 1 1 d .
H12A H 0.3355 0.3697 0.0604 0.068 Uiso 1 1 calc R
H12B H 0.3785 0.4415 0.0839 0.068 Uiso 1 1 calc R
H12C H 0.3361 0.4465 0.0267 0.068 Uiso 1 1 calc R
C13 C 0.3064(6) 0.5866(6) 0.0804(5) 0.045(3) Uani 1 1 d .
H13A H 0.2893 0.6373 0.0895 0.068 Uiso 1 1 calc R
H13B H 0.3116 0.5821 0.0409 0.068 Uiso 1 1 calc R
H13C H 0.3550 0.5772 0.0977 0.068 Uiso 1 1 calc R
C14 C -0.0066(6) 0.5126(6) 0.1453(5) 0.040(3) Uani 1 1 d .
H14A H -0.0479 0.5322 0.1675 0.060 Uiso 1 1 calc R
H14B H -0.0148 0.4591 0.1384 0.060 Uiso 1 1 calc R
H14C H -0.0047 0.5397 0.1107 0.060 Uiso 1 1 calc R
C15 C 0.1695(5) 0.6334(4) 0.1440(3) 0.0186(19) Uani 1 1 d .
C16 C 0.1186(5) 0.6780(5) 0.1183(3) 0.024(2) Uani 1 1 d D
C17 C 0.1028(5) 0.7525(5) 0.1318(3) 0.019(2) Uani 1 1 d .
C18 C 0.1468(3) 0.7840(3) 0.1758(2) 0.021(2) Uiso 1 1 d .
H18A H 0.1398 0.8349 0.1860 0.025 Uiso 1 1 calc R
C19 C 0.2002(3) 0.7395(3) 0.2039(2) 0.022(2) Uani 1 1 d R
C20 C 0.2113(4) 0.6625(5) 0.1884(3) 0.0186(19) Uani 1 1 d .
C21 C 0.2649(5) 0.6134(5) 0.2218(4) 0.032(2) Uani 1 1 d D
H21A H 0.2884 0.6438 0.2503 0.048 Uiso 1 1 calc R
H21B H 0.3038 0.5929 0.1979 0.048 Uiso 1 1 calc R
H21C H 0.2368 0.5721 0.2384 0.048 Uiso 1 1 calc R
C22 C 0.2416(5) 0.7758(5) 0.2521(4) 0.032(2) Uani 1 1 d D
H22A H 0.2752 0.7388 0.2688 0.048 Uiso 1 1 calc R
H22B H 0.2050 0.7929 0.2790 0.048 Uiso 1 1 calc R
H22C H 0.2711 0.8186 0.2391 0.048 Uiso 1 1 calc R
C23 C 0.1126(7) 0.6445(7) 0.0204(4) 0.055(3) Uani 1 1 d D
H23A H 0.0809 0.6212 -0.0074 0.083 Uiso 1 1 calc R
H23B H 0.1593 0.6160 0.0240 0.083 Uiso 1 1 calc R
H23C H 0.1241 0.6962 0.0097 0.083 Uiso 1 1 calc R
C24 C 0.0432(4) 0.8027(4) 0.1058(3) 0.022(2) Uani 1 1 d .
C25 C -0.0282(4) 0.7720(4) 0.0933(3) 0.034(2) Uani 1 1 d R
H25A H -0.0387 0.7208 0.1004 0.041 Uiso 1 1 calc R
C26 C -0.0836(6) 0.8194(6) 0.0700(4) 0.040(3) Uani 1 1 d .
H26A H -0.1319 0.7994 0.0626 0.048 Uiso 1 1 calc R
C27 C -0.0021(6) 0.9219(5) 0.0707(4) 0.032(2) Uani 1 1 d .
H27A H 0.0075 0.9733 0.0635 0.038 Uiso 1 1 calc R
C28 C 0.0563(5) 0.8782(5) 0.0951(4) 0.027(2) Uani 1 1 d .
H28A H 0.1032 0.9004 0.1038 0.032 Uiso 1 1 calc R
Cl1 Cl 0.13617(16) 1.0000 0.2500 0.0267(8) Uani 1 2 d SD
N2 N -0.0692(4) 0.8944(5) 0.0577(3) 0.0309(19) Uani 1 1 d .
Cl2 Cl 0.8086(12) 0.3055(12) 0.2860(8) 0.238(9) Uiso 0.50 1 d PD

loop_
_atom_site_aniso_label
_atom_site_aniso_U_11
_atom_site_aniso_U_22
_atom_site_aniso_U_33
_atom_site_aniso_U_23
_atom_site_aniso_U_13
_atom_site_aniso_U_12
Ag1 0.0549(6) 0.0362(5) 0.0406(5) 0.0089(3) 0.0002(4) -0.0288(4)
N1 0.034(5) 0.017(4) 0.042(6) -0.001(4) -0.008(4) -0.013(3)
O1 0.024(3) 0.009(3) 0.040(4) -0.005(2) 0.001(3) 0.001(3)
O2 0.041(4) 0.016(3) 0.034(4) -0.002(3) -0.017(3) 0.004(3)
C1 0.053(7) 0.020(5) 0.037(6) -0.006(4) -0.005(5) -0.021(5)
C2 0.037(6) 0.018(5) 0.034(5) -0.004(4) 0.007(4) -0.009(4)
C3 0.022(5) 0.004(5) 0.029(5) 0.005(4) -0.006(4) -0.002(4)
C4 0.040(5) 0.012(5) 0.019(5) -0.003(4) -0.004(4) -0.001(4)
C5 0.047(6) 0.026(6) 0.024(5) 0.004(5) 0.006(4) -0.003(5)
C6 0.031(6) 0.011(5) 0.025(5) -0.009(4) -0.005(4) -0.004(4)
C7 0.026(5) 0.014(5) 0.022(5) -0.006(4) -0.009(4) 0.003(4)
C8 0.025(5) 0.005(5) 0.016(4) -0.003(3) -0.007(4) 0.002(4)
C9 0.029(5) 0.015(5) 0.028(5) 0.003(4) 0.006(4) 0.001(4)
C10 0.037(6) 0.015(5) 0.032(5) -0.004(4) 0.004(4) 0.004(4)
C12 0.048(7) 0.022(5) 0.066(7) -0.013(5) 0.022(6) 0.003(5)
C13 0.044(7) 0.023(6) 0.068(7) -0.003(5) 0.016(6) -0.003(5)
C14 0.021(5) 0.029(6) 0.070(8) 0.000(5) -0.001(5) -0.005(5)
C15 0.018(5) 0.008(5) 0.030(5) -0.002(4) -0.003(4) 0.001(4)
C16 0.035(6) 0.018(6) 0.019(5) -0.004(4) -0.002(4) 0.000(4)
C17 0.024(5) 0.006(5) 0.027(5) -0.004(4) -0.007(4) 0.004(4)
C19 0.032(5) 0.008(5) 0.026(5) 0.002(4) -0.002(4) -0.009(4)
C20 0.012(4) 0.012(5) 0.032(5) 0.001(4) 0.001(4) -0.003(4)
C21 0.032(5) 0.019(5) 0.044(6) -0.001(4) -0.014(5) 0.001(4)
C22 0.022(5) 0.022(5) 0.052(6) -0.009(4) -0.011(5) 0.007(4)
C23 0.085(9) 0.055(7) 0.025(6) -0.005(5) -0.018(6) 0.000(6)
C24 0.027(5) 0.016(5) 0.025(5) -0.007(4) -0.006(4) 0.008(4)
C25 0.048(7) 0.012(5) 0.042(6) -0.011(4) -0.005(5) -0.009(5)
C26 0.034(6) 0.037(7) 0.049(6) -0.018(5) -0.016(5) 0.011(5)
C27 0.048(7) 0.024(5) 0.024(5) 0.006(4) 0.009(5) 0.005(5)
C28 0.025(5) 0.021(6) 0.034(6) 0.002(4) 0.002(4) 0.001(4)
Cl1 0.0227(17) 0.0100(14) 0.048(2) -0.0067(12) 0.000 0.000
N2 0.029(5) 0.037(5) 0.026(4) -0.002(4) -0.002(4) 0.014(4)

loop_
_atom_type_symbol
_atom_type_description
_atom_type_scat_dispersion_real
_atom_type_scat_dispersion_imag
_atom_type_scat_source
C C 0.0181 0.0091 'International Tables Vol C Tables 4.2.6.8 and 6.1.1.4'
N N 0.0311 0.0180 'International Tables Vol C Tables 4.2.6.8 and 6.1.1.4'
O O 0.0492 0.0322 'International Tables Vol C Tables 4.2.6.8 and 6.1.1.4'
Cl Cl 0.3639 0.7018 'International Tables Vol C Tables 4.2.6.8 and 6.1.1.4'
Ag Ag 0.1306 4.2820 'International Tables Vol C Tables 4.2.6.8 and 6.1.1.4'
H H 0.0000 0.0000 'International Tables Vol C Tables 4.2.6.8 and 6.1.1.4'

loop_
_geom_angle_atom_site_label_1
_geom_angle_atom_site_label_2
_geom_angle_atom_site_label_3
_geom_angle
_geom_angle_site_symmetry_1
_geom_angle_site_symmetry_3
N2 Ag1 N1 176.8(3) 4_455 .
C5 N1 C1 117.2(8) . .
C5 N1 Ag1 118.9(7) . .
C1 N1 Ag1 124.0(6) . .
C14 O1 C7 115.3(6) . .
C23 O2 C16 112.8(7) . .
O3A O3 Cl1 77.0(15) . .
O3 O3A Cl1 73.2(15) . .
N1 C1 C2 123.5(7) . .
N1 C1 H1A 118.2 . .
C2 C1 H1A 118.2 . .
C3 C2 C1 117.4(4) . .
C3 C2 H2A 121.3 . .
C1 C2 H2A 121.3 . .
C2 C3 C4 120.0 . .
C2 C3 C6 119.7(3) . .
C4 C3 C6 120.1(3) . .
C3 C4 C5 116.7(4) . .
C3 C4 H4A 120.0 . .
C5 C4 H4A 123.3 . .
N1 C5 C4 125.1(8) . .
N1 C5 H5A 117.5 . .
C4 C5 H5A 117.5 . .
C7 C6 C11 114.5(8) . .
C7 C6 C3 126.0(7) . .
C11 C6 C3 119.1(7) . .
C8 C7 C6 125.3(8) . .
C8 C7 O1 117.2(7) . .
C6 C7 O1 117.3(7) . .
C7 C8 C9 119.8(7) . .
C7 C8 C15 119.3(7) . .
C9 C8 C15 120.6(7) . .
C8 C9 C10 118.9(8) . .
C8 C9 C13 122.2(8) . .
C10 C9 C13 118.9(8) . .
C11 C10 C9 119.1(8) . .
C11 C10 C12 121.1(8) . .
C9 C10 C12 119.9(8) . .
C10 C11 C6 122.4(8) . .
C10 C11 H11A 118.8 . .
C6 C11 H11A 118.8 . .
C10 C12 H12A 109.5 . .
C10 C12 H12B 109.5 . .
H12A C12 H12B 109.5 . .
C10 C12 H12C 109.5 . .
H12A C12 H12C 109.5 . .
H12B C12 H12C 109.5 . .
C9 C13 H13A 109.5 . .
C9 C13 H13B 109.5 . .
H13A C13 H13B 109.5 . .
C9 C13 H13C 109.5 . .
H13A C13 H13C 109.5 . .
H13B C13 H13C 109.5 . .
O1 C14 H14A 109.5 . .
O1 C14 H14B 109.5 . .
H14A C14 H14B 109.5 . .
O1 C14 H14C 109.5 . .
H14A C14 H14C 109.5 . .
H14B C14 H14C 109.5 . .
C16 C15 C20 119.6(7) . .
C16 C15 C8 122.8(7) . .
C20 C15 C8 117.6(7) . .
C15 C16 C17 125.3(8) . .
C15 C16 O2 118.6(7) . .
C17 C16 O2 116.1(7) . .
C16 C17 C18 115.9(7) . .
C16 C17 C24 126.6(7) . .
C18 C17 C24 117.4(6) . .
C19 C18 C17 120.6(4) . .
C19 C18 H18A 119.7 . .
C17 C18 H18A 119.7 . .
C18 C19 C20 119.9(4) . .
C18 C19 C22 117.5(4) . .
C20 C19 C22 122.6(6) . .
C15 C20 C19 118.6(7) . .
C15 C20 C21 122.0(7) . .
C19 C20 C21 119.3(7) . .
C20 C21 H21A 109.5 . .
C20 C21 H21B 109.5 . .
H21A C21 H21B 109.5 . .
C20 C21 H21C 109.5 . .
H21A C21 H21C 109.5 . .
H21B C21 H21C 109.5 . .
C19 C22 H22A 109.5 . .
C19 C22 H22B 109.5 . .
H22A C22 H22B 109.5 . .
C19 C22 H22C 109.5 . .
H22A C22 H22C 109.5 . .
H22B C22 H22C 109.5 . .
O2 C23 H23A 109.5 . .
O2 C23 H23B 109.5 . .
H23A C23 H23B 109.5 . .
O2 C23 H23C 109.5 . .
H23A C23 H23C 109.5 . .
H23B C23 H23C 109.5 . .
C28 C24 C25 118.7(5) . .
C28 C24 C17 122.0(7) . .
C25 C24 C17 119.3(4) . .
C24 C25 C26 118.9(5) . .
C24 C25 H25A 120.6 . .
C26 C25 H25A 120.6 . .
N2 C26 C25 122.0(9) . .
N2 C26 H26A 119.0 . .
C25 C26 H26A 119.0 . .
N2 C27 C28 123.6(8) . .
N2 C27 H27A 118.2 . .
C28 C27 H27A 118.2 . .
C24 C28 C27 119.0(8) . .
C24 C28 H28A 120.5 . .
C27 C28 H28A 120.5 . .
O4 Cl1 O4 102.2(10) . 5_575
O4 Cl1 O3 126.2(8) . .
O4 Cl1 O3 102.2(7) 5_575 .
O4 Cl1 O3 102.2(7) . 5_575
O4 Cl1 O3 126.2(8) 5_575 5_575
O3 Cl1 O3 100.6(11) . 5_575
O4 Cl1 O3A 115.1(9) . 5_575
O4 Cl1 O3A 96.6(10) 5_575 5_575
O3 Cl1 O3A 108.7(9) . 5_575
O3 Cl1 O3A 29.7(7) 5_575 5_575
O4 Cl1 O3A 96.6(10) . .
O4 Cl1 O3A 115.1(9) 5_575 .
O3 Cl1 O3A 29.7(7) . .
O3 Cl1 O3A 108.7(9) 5_575 .
O3A Cl1 O3A 129.3(15) 5_575 .
C27 N2 C26 117.7(8) . .
C27 N2 Ag1 123.9(7) . 2_564
C26 N2 Ag1 118.4(6) . 2_564
O6 Cl2 O8 111.3(15) . .
O6 Cl2 O5 109.1(15) . .
O8 Cl2 O5 109.1(15) . .
O6 Cl2 O7 111.0(15) . .
O8 Cl2 O7 108.8(14) . .
O5 Cl2 O7 107.5(14) . .

loop_
_geom_bond_atom_site_label_1
_geom_bond_atom_site_label_2
_geom_bond_distance
_geom_bond_site_symmetry_2
Ag1 N2 2.113(7) 4_455
Ag1 N1 2.123(7) .
N1 C5 1.311(12) .
N1 C1 1.342(13) .
O1 C14 1.433(12) .
O1 C7 1.467(10) .
O2 C23 1.447(12) .
O2 C16 1.476(10) .
O3 O3A 0.748(17) .
O3 Cl1 1.444(11) .
O3A Cl1 1.469(14) .
O4 Cl1 1.434(11) .
O5 Cl2 1.46(2) .
O6 Cl2 1.43(2) .
O7 Cl2 1.46(2) .
O8 Cl2 1.44(2) .
O9 O9 1.53(5) 5
C1 C2 1.398(11) .
C1 H1A 0.9300 .
C2 C3 1.3899 .
C2 H2A 0.9300 .
C3 C4 1.3902 .
C3 C6 1.499(10) .
C4 C5 1.396(10) .
C4 H4A 0.9500 .
C5 H5A 0.9300 .
C6 C7 1.384(12) .
C6 C11 1.425(13) .
C7 C8 1.348(12) .
C8 C9 1.373(12) .
C8 C15 1.521(11) .
C9 C10 1.432(13) .
C9 C13 1.508(14) .
C10 C11 1.373(13) .
C10 C12 1.492(14) .
C11 H11A 0.9300 .
C12 H12A 0.9600 .
C12 H12B 0.9600 .
C12 H12C 0.9600 .
C13 H13A 0.9600 .
C13 H13B 0.9600 .
C13 H13C 0.9600 .
C14 H14A 0.9600 .
C14 H14B 0.9600 .
C14 H14C 0.9600 .
C15 C16 1.334(11) .
C15 C20 1.391(12) .
C16 C17 1.369(12) .
C17 C18 1.421(10) .
C17 C24 1.497(11) .
C18 C19 1.3900 .
C18 H18A 0.9300 .
C19 C20 1.408(10) .
C19 C22 1.508(11) .
C20 C21 1.503(12) .
C21 H21A 0.9600 .
C21 H21B 0.9600 .
C21 H21C 0.9600 .
C22 H22A 0.9600 .
C22 H22B 0.9600 .
C22 H22C 0.9600 .
C23 H23A 0.9600 .
C23 H23B 0.9600 .
C23 H23C 0.9600 .
C24 C28 1.363(11) .
C24 C25 1.3901 .
C25 C26 1.392(12) .
C25 H25A 0.9300 .
C26 N2 1.366(13) .
C26 H26A 0.9300 .
C27 N2 1.304(12) .
C27 C28 1.404(13) .
C27 H27A 0.9300 .
C28 H28A 0.9300 .
Cl1 O4 1.434(11) 5_575
Cl1 O3 1.444(11) 5_575
Cl1 O3A 1.469(14) 5_575
N2 Ag1 2.113(7) 2_564
